data_4104137
loop_
_publ_author_name
'Cristian D. Ene'
'Augustin M. Madalan'
'Catalin Maxim'
'Bogdan Jurca'
'Narcis Avarvari'
'Marius Andruh'

_publ_section_title
;
 Constructing Robust Channel Structures by Packing Metallacalixarenes:
 Reversible Single-Crystal-to-Single-Crystal Dehydration
;
_journal_name_full 'Journal of the American Chemical Society'
_journal_page_first 4586
_journal_page_last 4587
_journal_paper_doi 10.1021/ja900416e
_journal_volume 131
_journal_year 2009
_chemical_formula_sum 'C60 H80 Cu4 N8 O26'
_chemical_formula_weight 1583.48
_chemical_name_systematic
;
 ?
;
_space_group_IT_number 104
_symmetry_cell_setting tetragonal
_symmetry_space_group_name_Hall 'P 4 -2n'
_symmetry_space_group_name_H-M 'P 4 n c'
_atom_sites_solution_hydrogens geom
_atom_sites_solution_primary direct
_atom_sites_solution_secondary difmap
_audit_creation_method SHELXL-97
_cell_angle_alpha 90.00
_cell_angle_beta 90.00
_cell_angle_gamma 90.00
_cell_formula_units_Z 2
_cell_length_a 17.3377(6)
_cell_length_b 17.3377(6)
_cell_length_c 14.7455(5)
_cell_measurement_reflns_used 44049
_cell_measurement_temperature 293(2)
_cell_measurement_theta_max 32.49
_cell_measurement_theta_min 2.35
_cell_volume 4432.4(3)
_computing_cell_refinement X-Area
_computing_data_collection X-Area
_computing_data_reduction X-Area
_computing_structure_refinement 'SHELXL-97 (Sheldrick, 1997)'
_computing_structure_solution 'SHELXS-97 (Sheldrick, 1997)'
_diffrn_ambient_temperature 293(2)
_diffrn_measured_fraction_theta_full 0.987
_diffrn_measured_fraction_theta_max 0.987
_diffrn_measurement_device_type 'STOE-IPDS II'
_diffrn_measurement_method 'omega scans'
_diffrn_radiation_monochromator graphite
_diffrn_radiation_source 'fine-focus sealed tube'
_diffrn_radiation_type MoK\a
_diffrn_radiation_wavelength 0.71073
_diffrn_reflns_av_R_equivalents 0.0538
_diffrn_reflns_av_sigmaI/netI 0.0436
_diffrn_reflns_limit_h_max 26
_diffrn_reflns_limit_h_min -26
_diffrn_reflns_limit_k_max 26
_diffrn_reflns_limit_k_min -23
_diffrn_reflns_limit_l_max 21
_diffrn_reflns_limit_l_min -22
_diffrn_reflns_number 46461
_diffrn_reflns_theta_full 33.55
_diffrn_reflns_theta_max 33.55
_diffrn_reflns_theta_min 2.63
_exptl_absorpt_coefficient_mu 1.014
_exptl_absorpt_correction_T_max 0.6389
_exptl_absorpt_correction_T_min 0.6389
_exptl_absorpt_correction_type multi-scan
_exptl_crystal_colour blue
_exptl_crystal_density_diffrn 1.186
_exptl_crystal_density_meas ?
_exptl_crystal_density_method 'not measured'
_exptl_crystal_description prism
_exptl_crystal_F_000 1640
_exptl_crystal_size_max 0.5
_exptl_crystal_size_mid 0.35
_exptl_crystal_size_min 0.3
_refine_diff_density_max 0.574
_refine_diff_density_min -0.570
_refine_diff_density_rms 0.080
_refine_ls_abs_structure_details 'Flack H D (1983), Acta Cryst. A39, 876-881'
_refine_ls_abs_structure_Flack 0.048(19)
_refine_ls_extinction_coef 0.0051(6)
_refine_ls_extinction_expression Fc^*^=kFc[1+0.001xFc^2^\l^3^/sin(2\q)]^-1/4^
_refine_ls_extinction_method SHELXL
_refine_ls_goodness_of_fit_ref 1.074
_refine_ls_hydrogen_treatment constr
_refine_ls_matrix_type full
_refine_ls_number_parameters 224
_refine_ls_number_reflns 8505
_refine_ls_number_restraints 1
_refine_ls_restrained_S_all 1.074
_refine_ls_R_factor_all 0.0998
_refine_ls_R_factor_gt 0.0699
_refine_ls_shift/su_max 0.001
_refine_ls_shift/su_mean 0.000
_refine_ls_structure_factor_coef Fsqd
_refine_ls_weighting_details 'calc w=1/[\s^2^(Fo^2^)+(0.0741P)^2^+2.1539P] where P=(Fo^2^+2Fc^2^)/3'
_refine_ls_weighting_scheme calc
_refine_ls_wR_factor_gt 0.1511
_refine_ls_wR_factor_ref 0.1662
_reflns_number_gt 6151
_reflns_number_total 8505
_reflns_threshold_expression >2sigma(I)
_cod_data_source_file ja900416e_si_001.cif
_cod_data_source_block 4e2c
_cod_depositor_comments
;
The following automatic conversions were performed:

'_exptl_crystal_density_meas' value 'not measured' was changed to '?'
- the value is perceived as not measured.

Automatic conversion script
Id: cif_fix_values 3008 2015-01-20 13:52:24Z robertas 
;
_cod_database_code 4104137

loop_
_symmetry_equiv_pos_as_xyz
'x, y, z'
'-x+1/2, y+1/2, z+1/2'
'-x, -y, z'
'x+1/2, -y+1/2, z+1/2'
'-y+1/2, -x+1/2, z+1/2'
'y, -x, z'
'-y, x, z'
'y+1/2, x+1/2, z+1/2'

loop_
_atom_site_label
_atom_site_type_symbol
_atom_site_fract_x
_atom_site_fract_y
_atom_site_fract_z
_atom_site_U_iso_or_equiv
_atom_site_adp_type
_atom_site_occupancy
_atom_site_symmetry_multiplicity
_atom_site_calc_flag
_atom_site_refinement_flags
C1 C 1.3284(2) -0.0400(2) -0.6640(3) 0.0354(7) Uani 1 1 d .
C2 C 1.3348(2) 0.0356(2) -0.7140(2) 0.0350(7) Uani 1 1 d .
C3 C 1.3857(2) 0.0429(2) -0.7859(2) 0.0341(7) Uani 1 1 d .
H3A H 1.4141 0.0006 -0.8055 0.041 Uiso 1 1 calc R
C4 C 1.3939(2) 0.1147(2) -0.8291(2) 0.0336(7) Uani 1 1 d .
C5 C 1.4510(2) 0.1249(2) -0.9025(2) 0.0355(8) Uani 1 1 d .
C6 C 1.3533(2) 0.1773(2) -0.7974(3) 0.0366(7) Uani 1 1 d .
H6 H 1.3599 0.2251 -0.8251 0.044 Uiso 1 1 calc R
C7 C 1.3022(2) 0.1706(2) -0.7246(2) 0.0355(7) Uani 1 1 d .
C8 C 1.2927(2) 0.0987(2) -0.6837(2) 0.0353(7) Uani 1 1 d .
H8 H 1.2580 0.0930 -0.6361 0.042 Uiso 1 1 calc R
C9 C 1.2624(2) 0.2409(2) -0.6881(2) 0.0402(8) Uani 1 1 d .
C10 C 1.4846(4) -0.2373(4) -0.6661(5) 0.088(2) Uani 1 1 d .
H10A H 1.4773 -0.2111 -0.7229 0.133 Uiso 1 1 calc R
H10B H 1.4572 -0.2854 -0.6670 0.133 Uiso 1 1 calc R
H10C H 1.5385 -0.2469 -0.6569 0.133 Uiso 1 1 calc R
C11 C 1.4952(3) -0.1140(4) -0.5917(6) 0.087(2) Uani 1 1 d .
H11A H 1.4869 -0.0889 -0.6489 0.130 Uiso 1 1 calc R
H11B H 1.5494 -0.1226 -0.5832 0.130 Uiso 1 1 calc R
H11C H 1.4760 -0.0819 -0.5437 0.130 Uiso 1 1 calc R
C12 C 1.4653(5) -0.2280(7) -0.5020(6) 0.121(4) Uani 1 1 d .
H12A H 1.4761 -0.2819 -0.5141 0.145 Uiso 1 1 calc R
H12B H 1.5107 -0.2065 -0.4731 0.145 Uiso 1 1 calc R
C13 C 1.4086(5) -0.2247(8) -0.4442(6) 0.156(5) Uani 1 1 d .
H13A H 1.4143 -0.1776 -0.4092 0.187 Uiso 1 1 calc R
H13B H 1.4140 -0.2675 -0.4024 0.187 Uiso 1 1 calc R
C14 C 1.2788(6) -0.1758(4) -0.4265(5) 0.101(3) Uani 1 1 d .
H14A H 1.2278 -0.1763 -0.4516 0.152 Uiso 1 1 calc R
H14B H 1.2986 -0.1241 -0.4271 0.152 Uiso 1 1 calc R
H14C H 1.2771 -0.1944 -0.3652 0.152 Uiso 1 1 calc R
C15 C 1.2967(4) -0.3060(4) -0.4799(4) 0.0746(18) Uani 1 1 d .
H15A H 1.2473 -0.3058 -0.5092 0.112 Uiso 1 1 calc R
H15B H 1.2909 -0.3228 -0.4183 0.112 Uiso 1 1 calc R
H15C H 1.3307 -0.3405 -0.5114 0.112 Uiso 1 1 calc R
Cu1 Cu 1.33887(2) -0.18034(2) -0.60634(4) 0.03681(12) Uani 1 1 d .
N1 N 1.4546(2) -0.1881(2) -0.5908(3) 0.0577(10) Uani 1 1 d .
N2 N 1.3298(3) -0.2264(3) -0.4814(3) 0.0621(11) Uani 1 1 d .
O1 O 1.34879(18) -0.10098(15) -0.70476(19) 0.0445(6) Uani 1 1 d .
O2 O 1.3052(2) -0.04033(17) -0.58381(17) 0.0480(7) Uani 1 1 d .
O3 O 1.4346(2) 0.1799(2) -0.9595(2) 0.0615(9) Uani 1 1 d .
H3 H 1.4682 0.1821 -0.9986 0.092 Uiso 1 1 calc R
O4 O 1.5088(2) 0.0859(3) -0.9088(3) 0.0796(13) Uani 1 1 d .
O5 O 1.2869(2) 0.30544(18) -0.7082(2) 0.0509(8) Uani 1 1 d .
O6 O 1.23052(17) -0.20456(18) -0.63637(19) 0.0486(7) Uani 1 1 d .
O11W O 1.5000 -0.5000 -0.5289(5) 0.0556(15) Uani 1 4 d S
O12W O 1.0000 0.0000 -0.5134(7) 0.093(3) Uani 1 4 d S

loop_
_atom_site_aniso_label
_atom_site_aniso_U_11
_atom_site_aniso_U_22
_atom_site_aniso_U_33
_atom_site_aniso_U_23
_atom_site_aniso_U_13
_atom_site_aniso_U_12
C1 0.0438(19) 0.0334(16) 0.0291(15) -0.0013(13) -0.0007(14) -0.0057(13)
C2 0.0399(17) 0.0366(16) 0.0286(15) -0.0025(13) -0.0032(13) -0.0019(13)
C3 0.0395(18) 0.0359(17) 0.0269(15) -0.0024(13) -0.0040(14) 0.0029(14)
C4 0.0318(15) 0.0409(17) 0.0281(13) -0.0034(13) -0.0006(12) 0.0030(12)
C5 0.041(2) 0.0370(18) 0.0283(16) -0.0026(14) 0.0062(14) 0.0030(15)
C6 0.0387(17) 0.0389(17) 0.0322(16) -0.0004(13) 0.0020(13) 0.0079(14)
C7 0.0401(17) 0.0372(17) 0.0291(15) -0.0014(12) -0.0006(13) 0.0052(12)
C8 0.0364(16) 0.0401(17) 0.0294(16) 0.0004(13) 0.0008(13) 0.0028(13)
C9 0.0433(18) 0.0456(19) 0.0317(16) -0.0019(15) 0.0010(15) 0.0139(15)
C10 0.056(3) 0.096(5) 0.113(6) -0.026(4) 0.025(3) -0.008(3)
C11 0.046(2) 0.092(4) 0.123(6) -0.013(5) 0.007(4) -0.028(2)
C12 0.069(5) 0.213(11) 0.081(5) 0.052(6) -0.002(4) 0.016(6)
C13 0.082(5) 0.313(16) 0.073(5) 0.087(7) -0.030(4) -0.060(8)
C14 0.160(8) 0.092(5) 0.053(3) -0.012(3) 0.041(4) -0.035(5)
C15 0.103(5) 0.061(3) 0.059(3) 0.014(3) 0.009(3) -0.024(3)
Cu1 0.0409(2) 0.0389(2) 0.03060(17) -0.0027(3) 0.0050(3) -0.01252(13)
N1 0.0437(17) 0.070(2) 0.059(3) 0.001(2) 0.0062(17) -0.0078(15)
N2 0.068(3) 0.081(3) 0.0381(19) 0.0102(19) 0.0043(17) -0.031(2)
O1 0.0670(18) 0.0316(12) 0.0349(13) -0.0047(10) 0.0094(13) -0.0048(11)
O2 0.077(2) 0.0399(14) 0.0269(13) -0.0039(10) 0.0042(12) -0.0082(13)
O3 0.059(2) 0.076(2) 0.0488(18) 0.0211(17) 0.0182(15) 0.0206(17)
O4 0.064(2) 0.087(3) 0.088(3) 0.036(2) 0.034(2) 0.039(2)
O5 0.061(2) 0.0406(15) 0.0506(17) 0.0011(13) 0.0146(15) 0.0111(13)
O6 0.0431(15) 0.0518(16) 0.0508(16) -0.0159(12) 0.0011(12) -0.0152(12)
O11W 0.053(2) 0.053(2) 0.061(4) 0.000 0.000 0.000
O12W 0.096(4) 0.096(4) 0.088(6) 0.000 0.000 0.000

loop_
_atom_type_symbol
_atom_type_description
_atom_type_scat_dispersion_real
_atom_type_scat_dispersion_imag
_atom_type_scat_source
C C 0.0033 0.0016 'International Tables Vol C Tables 4.2.6.8 and 6.1.1.4'
H H 0.0000 0.0000 'International Tables Vol C Tables 4.2.6.8 and 6.1.1.4'
Cu Cu 0.3201 1.2651 'International Tables Vol C Tables 4.2.6.8 and 6.1.1.4'
N N 0.0061 0.0033 'International Tables Vol C Tables 4.2.6.8 and 6.1.1.4'
O O 0.0106 0.0060 'International Tables Vol C Tables 4.2.6.8 and 6.1.1.4'

loop_
_geom_angle_atom_site_label_1
_geom_angle_atom_site_label_2
_geom_angle_atom_site_label_3
_geom_angle
_geom_angle_site_symmetry_1
_geom_angle_site_symmetry_3
O2 C1 O1 122.4(4) . .
O2 C1 C2 119.3(3) . .
O1 C1 C2 118.2(3) . .
C3 C2 C8 120.5(3) . .
C3 C2 C1 120.1(3) . .
C8 C2 C1 119.3(3) . .
C2 C3 C4 119.5(3) . .
C2 C3 H3A 120.2 . .
C4 C3 H3A 120.2 . .
C6 C4 C3 119.6(3) . .
C6 C4 C5 119.8(3) . .
C3 C4 C5 120.4(3) . .
O4 C5 O3 122.6(4) . .
O4 C5 C4 122.9(4) . .
O3 C5 C4 114.5(3) . .
C4 C6 C7 121.3(4) . .
C4 C6 H6 119.3 . .
C7 C6 H6 119.3 . .
C8 C7 C6 118.8(3) . .
C8 C7 C9 121.1(3) . .
C6 C7 C9 119.9(3) . .
C2 C8 C7 120.2(3) . .
C2 C8 H8 119.9 . .
C7 C8 H8 119.9 . .
O5 C9 O6 122.9(3) . 7_645
O5 C9 C7 119.5(4) . .
O6 C9 C7 117.5(4) 7_645 .
O5 C9 Cu1 72.4(2) . 7_645
O6 C9 Cu1 50.53(18) 7_645 7_645
C7 C9 Cu1 167.9(3) . 7_645
N1 C10 H10A 109.5 . .
N1 C10 H10B 109.5 . .
H10A C10 H10B 109.5 . .
N1 C10 H10C 109.5 . .
H10A C10 H10C 109.5 . .
H10B C10 H10C 109.5 . .
N1 C11 H11A 109.5 . .
N1 C11 H11B 109.5 . .
H11A C11 H11B 109.5 . .
N1 C11 H11C 109.5 . .
H11A C11 H11C 109.5 . .
H11B C11 H11C 109.5 . .
C13 C12 N1 117.4(8) . .
C13 C12 H12A 108.0 . .
N1 C12 H12A 108.0 . .
C13 C12 H12B 108.0 . .
N1 C12 H12B 108.0 . .
H12A C12 H12B 107.2 . .
C12 C13 N2 117.1(7) . .
C12 C13 H13A 108.0 . .
N2 C13 H13A 108.0 . .
C12 C13 H13B 108.0 . .
N2 C13 H13B 108.0 . .
H13A C13 H13B 107.3 . .
N2 C14 H14A 109.5 . .
N2 C14 H14B 109.5 . .
H14A C14 H14B 109.5 . .
N2 C14 H14C 109.5 . .
H14A C14 H14C 109.5 . .
H14B C14 H14C 109.5 . .
N2 C15 H15A 109.5 . .
N2 C15 H15B 109.5 . .
H15A C15 H15B 109.5 . .
N2 C15 H15C 109.5 . .
H15A C15 H15C 109.5 . .
H15B C15 H15C 109.5 . .
O6 Cu1 O1 93.74(13) . .
O6 Cu1 N2 92.68(15) . .
O1 Cu1 N2 160.04(16) . .
O6 Cu1 N1 162.55(16) . .
O1 Cu1 N1 92.45(16) . .
N2 Cu1 N1 86.96(19) . .
O6 Cu1 C9 29.83(13) . 6_665
O1 Cu1 C9 95.65(12) . 6_665
N2 Cu1 C9 99.28(14) . 6_665
N1 Cu1 C9 133.15(16) . 6_665
C11 N1 C12 110.8(7) . .
C11 N1 C10 109.0(5) . .
C12 N1 C10 110.2(6) . .
C11 N1 Cu1 114.6(4) . .
C12 N1 Cu1 104.7(4) . .
C10 N1 Cu1 107.4(4) . .
C13 N2 C14 109.7(7) . .
C13 N2 C15 111.7(7) . .
C14 N2 C15 108.0(5) . .
C13 N2 Cu1 105.1(4) . .
C14 N2 Cu1 108.1(4) . .
C15 N2 Cu1 114.1(3) . .
C1 O1 Cu1 101.8(2) . .
C5 O3 H3 109.5 . .
C9 O6 Cu1 99.6(3) 6_665 .

loop_
_geom_bond_atom_site_label_1
_geom_bond_atom_site_label_2
_geom_bond_distance
_geom_bond_site_symmetry_2
C1 O2 1.249(5) .
C1 O1 1.266(4) .
C1 C2 1.508(5) .
C2 C3 1.385(5) .
C2 C8 1.390(5) .
C3 C4 1.406(5) .
C3 H3A 0.9300 .
C4 C6 1.375(5) .
C4 C5 1.477(5) .
C5 O4 1.213(5) .
C5 O3 1.303(5) .
C6 C7 1.397(5) .
C6 H6 0.9300 .
C7 C8 1.395(5) .
C7 C9 1.500(5) .
C8 H8 0.9300 .
C9 O5 1.233(5) .
C9 O6 1.273(5) 7_645
C9 Cu1 2.522(4) 7_645
C10 N1 1.494(8) .
C10 H10A 0.9600 .
C10 H10B 0.9600 .
C10 H10C 0.9600 .
C11 N1 1.466(7) .
C11 H11A 0.9600 .
C11 H11B 0.9600 .
C11 H11C 0.9600 .
C12 C13 1.302(12) .
C12 N1 1.492(9) .
C12 H12A 0.9700 .
C12 H12B 0.9700 .
C13 N2 1.473(8) .
C13 H13A 0.9700 .
C13 H13B 0.9700 .
C14 N2 1.486(9) .
C14 H14A 0.9600 .
C14 H14B 0.9600 .
C14 H14C 0.9600 .
C15 N2 1.494(7) .
C15 H15A 0.9600 .
C15 H15B 0.9600 .
C15 H15C 0.9600 .
Cu1 O6 1.975(3) .
Cu1 O1 2.007(3) .
Cu1 N2 2.015(4) .
Cu1 N1 2.024(4) .
Cu1 C9 2.522(4) 6_665
O3 H3 0.8200 .
O6 C9 1.273(5) 6_665
